data_7016898
loop_
_publ_author_name
'Ross, Tamsyn M.'
'Moubaraki, Boujemaa'
'Wallwork, Kia S.'
'Batten, Stuart R.'
'Murray, Keith S.'

_publ_section_title
;
 A temperature-dependent order-disorder and crystallographic phase
 transition in a 0D Fe(ii) spin crossover compound and its non-spin
 crossover Co(ii) isomorph.
;
_journal_issue 39
_journal_name_full 'Dalton transactions (Cambridge, England : 2003)'
_journal_page_first 10147
_journal_page_last 10155
_journal_paper_doi 10.1039/c1dt10961h
_journal_volume 40
_journal_year 2011
_chemical_formula_moiety 'C44 H56 Fe N18 Se2'
_chemical_formula_sum 'C44 H56 Fe N18 Se2'
_chemical_formula_weight 1050.84
_chemical_name_common '[Fe(II)(NCSe)2(DDE)2]'
_chemical_name_systematic
;
[Fe(II)(NCSe)2(DDE)2]
;
_space_group_IT_number 60
_symmetry_cell_setting orthorhombic
_symmetry_space_group_name_Hall '-P 2n 2ab'
_symmetry_space_group_name_H-M 'P b c n'
_atom_sites_solution_hydrogens geom
_atom_sites_solution_primary direct
_atom_sites_solution_secondary difmap
_audit_creation_method SHELXL-97
_cell_angle_alpha 90.00
_cell_angle_beta 90.00
_cell_angle_gamma 90.00
_cell_formula_units_Z 4
_cell_length_a 20.925(2)
_cell_length_b 13.9540(10)
_cell_length_c 17.605(2)
_cell_measurement_reflns_used 17835
_cell_measurement_temperature 293(2)
_cell_measurement_theta_max 25.00
_cell_measurement_theta_min 1.75
_cell_volume 5140.4(8)
_computing_cell_refinement 'Bruker SMART (Bruker)'
_computing_data_collection 'Bruker SMART (Bruker)'
_computing_data_reduction 'Bruker SAINT (Bruker)'
_computing_molecular_graphics 'X-Seed (Barbour, 1999)'
_computing_publication_material 'CIFTAB (Sheldrick, 1997)'
_computing_structure_refinement 'SHELXL-97 (Sheldrick, 1997)'
_computing_structure_solution 'SHELXS-97 (Sheldrick, 1990)'
_diffrn_ambient_temperature 293(2)
_diffrn_measured_fraction_theta_full 0.990
_diffrn_measured_fraction_theta_max 0.990
_diffrn_measurement_device_type 'Bruker X8 Apex II CCD'
_diffrn_measurement_method 'phi and omega scans'
_diffrn_radiation_monochromator graphite
_diffrn_radiation_source 'fine-focus sealed tube'
_diffrn_radiation_type MoK\a
_diffrn_radiation_wavelength 0.71073
_diffrn_reflns_av_R_equivalents 0.0357
_diffrn_reflns_av_sigmaI/netI 0.0467
_diffrn_reflns_limit_h_max 18
_diffrn_reflns_limit_h_min -23
_diffrn_reflns_limit_k_max 16
_diffrn_reflns_limit_k_min -10
_diffrn_reflns_limit_l_max 20
_diffrn_reflns_limit_l_min -17
_diffrn_reflns_number 17835
_diffrn_reflns_theta_full 25.00
_diffrn_reflns_theta_max 25.00
_diffrn_reflns_theta_min 1.75
_exptl_absorpt_coefficient_mu 1.759
_exptl_absorpt_correction_T_max 0.9172
_exptl_absorpt_correction_T_min 0.8437
_exptl_absorpt_correction_type multi-scan
_exptl_absorpt_process_details SADABS
_exptl_crystal_colour orange
_exptl_crystal_density_diffrn 1.358
_exptl_crystal_density_method 'not measured'
_exptl_crystal_description block
_exptl_crystal_F_000 2160
_exptl_crystal_size_max 0.10
_exptl_crystal_size_mid 0.10
_exptl_crystal_size_min 0.05
_refine_diff_density_max 1.035
_refine_diff_density_min -0.638
_refine_diff_density_rms 0.155
_refine_ls_extinction_method none
_refine_ls_goodness_of_fit_ref 1.037
_refine_ls_hydrogen_treatment constr
_refine_ls_matrix_type full
_refine_ls_number_parameters 324
_refine_ls_number_reflns 4488
_refine_ls_number_restraints 100
_refine_ls_restrained_S_all 1.057
_refine_ls_R_factor_all 0.1264
_refine_ls_R_factor_gt 0.0690
_refine_ls_shift/su_max 0.000
_refine_ls_shift/su_mean 0.000
_refine_ls_structure_factor_coef Fsqd
_refine_ls_weighting_details 'calc w=1/[\s^2^(Fo^2^)+(0.2000P)^2^+0.0000P] where P=(Fo^2^+2Fc^2^)/3'
_refine_ls_weighting_scheme calc
_refine_ls_wR_factor_gt 0.2109
_refine_ls_wR_factor_ref 0.2590
_reflns_number_gt 2585
_reflns_number_total 4488
_reflns_threshold_expression >2sigma(I)
_cod_data_source_file c1dt10961h.txt
_cod_data_source_block 1a
_cod_depositor_comments
;
The following automatic conversions were performed:

'_exptl_absorpt_correction_type' value 'Multi-scan' changed to
'multi-scan' according to
/home/saulius/struct/CIF-dictionaries/cif_core.dic dictionary named
'cif_core.dic' version 2.4.1 from 2010-06-29.

Automatic conversion script
Id: cif_fix_values 1715 2011-07-08 13:25:40Z adriana 
;
_cod_original_sg_symbol_H-M Pbcn
_cod_database_code 7016898

loop_
_symmetry_equiv_pos_as_xyz
'x, y, z'
'-x+1/2, -y+1/2, z+1/2'
'x+1/2, -y+1/2, -z'
'-x, y, -z+1/2'
'-x, -y, -z'
'x-1/2, y-1/2, -z-1/2'
'-x-1/2, y-1/2, z'
'x, -y, z-1/2'

loop_
_atom_site_label
_atom_site_type_symbol
_atom_site_fract_x
_atom_site_fract_y
_atom_site_fract_z
_atom_site_U_iso_or_equiv
_atom_site_adp_type
_atom_site_occupancy
_atom_site_symmetry_multiplicity
_atom_site_calc_flag
_atom_site_refinement_flags
_atom_site_disorder_assembly
_atom_site_disorder_group
Fe1 Fe 0.5000 0.46621(7) 0.7500 0.0474(4) Uani 1 2 d S . .
Se1 Se 0.34536(4) 0.71982(7) 0.67213(6) 0.1094(5) Uani 1 1 d . . .
N1 N 0.4346(3) 0.5719(4) 0.7194(3) 0.0763(15) Uani 1 1 d . . .
C1 C 0.3992(3) 0.6298(5) 0.7018(3) 0.0589(15) Uani 1 1 d . . .
N5 N 0.4957(2) 0.1302(4) 0.8590(3) 0.0654(13) Uani 1 1 d . . .
N2 N 0.5677(2) 0.3616(4) 0.7920(3) 0.0548(12) Uani 1 1 d . . .
N4 N 0.4630(2) 0.4578(3) 0.8637(2) 0.0509(11) Uani 1 1 d . . .
N3 N 0.4895(2) 0.2949(3) 0.8714(3) 0.0552(12) Uani 1 1 d . . .
C10 C 0.4113(3) 0.5395(5) 0.9660(4) 0.0741(19) Uani 1 1 d . . .
H10 H 0.3951 0.5963 0.9859 0.089 Uiso 1 1 calc R . .
N7 N 0.3967(3) 0.2074(4) 0.8815(3) 0.0725(14) Uani 1 1 d . . .
C6 C 0.5546(3) 0.3020(4) 0.8483(3) 0.0559(15) Uani 1 1 d . . .
C7 C 0.4598(2) 0.3780(4) 0.9035(3) 0.0523(14) Uani 1 1 d . . .
C12 C 0.4589(3) 0.2062(4) 0.8706(3) 0.0545(14) Uani 1 1 d . . .
C2 C 0.6281(3) 0.3687(6) 0.7696(4) 0.0778(19) Uani 1 1 d . . .
H2 H 0.6376 0.4117 0.7309 0.093 Uiso 1 1 calc R . .
C11 C 0.4403(3) 0.5386(4) 0.8957(3) 0.0635(16) Uani 1 1 d . . .
H11 H 0.4443 0.5960 0.8693 0.076 Uiso 1 1 calc R . .
C5 C 0.6015(3) 0.2476(5) 0.8836(4) 0.0732(18) Uani 1 1 d . . .
H5 H 0.5911 0.2068 0.9235 0.088 Uiso 1 1 calc R . .
N8 N 0.5008(3) -0.0326(4) 0.8490(3) 0.102(3) Uani 1 1 d D A .
N6 N 0.4020(4) 0.0375(4) 0.8690(4) 0.098(2) Uani 1 1 d . . .
C8 C 0.4309(3) 0.3737(5) 0.9745(3) 0.0666(16) Uani 1 1 d . . .
H8 H 0.4281 0.3157 1.0003 0.080 Uiso 1 1 calc R . .
N9 N 0.3064(3) 0.1154(5) 0.8831(6) 0.156(4) Uani 1 1 d D . .
C14 C 0.3709(3) 0.1194(5) 0.8777(5) 0.089(2) Uani 1 1 d D B .
C13 C 0.4648(4) 0.0474(4) 0.8600(4) 0.076(2) Uani 1 1 d D . .
C9 C 0.4066(3) 0.4556(5) 1.0060(4) 0.0731(18) Uani 1 1 d . . .
H9 H 0.3874 0.4544 1.0537 0.088 Uiso 1 1 calc R . .
C21 C 0.2662(5) 0.2035(7) 0.8862(6) 0.147(4) Uani 1 1 d DU B .
H21A H 0.2269 0.1934 0.8581 0.176 Uiso 1 1 calc R . .
H21B H 0.2889 0.2568 0.8633 0.176 Uiso 1 1 calc R . .
C15 C 0.5698(4) -0.0261(7) 0.8394(5) 0.114(3) Uani 1 1 d DU . .
H15A H 0.5798 0.0326 0.8124 0.137 Uiso 1 1 calc R . .
H15B H 0.5840 -0.0793 0.8082 0.137 Uiso 1 1 calc R . .
C17 C 0.4704(5) -0.1281(6) 0.8477(4) 0.121(3) Uani 1 1 d DU . .
C18B C 0.4529(8) -0.1629(10) 0.9277(6) 0.145(6) Uani 0.80 1 d PDU A 1
C18A C 0.4824(19) -0.1801(17) 0.9244(13) 0.085(13) Uani 0.20 1 d PDU A 2
C16 C 0.6067(5) -0.0274(9) 0.9131(6) 0.151(4) Uani 1 1 d DU . .
H16A H 0.6196 0.0367 0.9257 0.227 Uiso 1 1 calc R . .
H16B H 0.6438 -0.0672 0.9076 0.227 Uiso 1 1 calc R . .
H16C H 0.5800 -0.0524 0.9528 0.227 Uiso 1 1 calc R . .
C19A C 0.2650(15) 0.0328(17) 0.8617(13) 0.150(12) Uani 0.40 1 d PDU B 1
C19B C 0.2788(11) 0.0181(10) 0.8999(9) 0.150(8) Uani 0.60 1 d PDU B 2
C20B C 0.273(2) 0.002(3) 0.7796(19) 0.137(8) Uani 0.20 1 d PDU B 1
C20C C 0.2667(15) -0.0310(13) 0.8219(12) 0.137(8) Uani 0.40 1 d PDU B 2
C20D C 0.234(2) -0.014(3) 0.837(2) 0.137(8) Uani 0.20 1 d PDU C 3
C20A C 0.247(2) -0.026(2) 0.932(2) 0.137(8) Uani 0.20 1 d PDU B 1
C22 C 0.2505(6) 0.2268(8) 0.9723(7) 0.171(5) Uani 1 1 d DU . .
H22A H 0.2409 0.1684 0.9988 0.256 Uiso 1 1 calc R B .
H22B H 0.2144 0.2691 0.9749 0.256 Uiso 1 1 calc R . .
H22C H 0.2869 0.2570 0.9955 0.256 Uiso 1 1 calc R . .
C4 C 0.6626(3) 0.2546(7) 0.8593(4) 0.087(2) Uani 1 1 d . . .
H4 H 0.6944 0.2182 0.8823 0.104 Uiso 1 1 calc R . .
C3 C 0.6778(3) 0.3158(7) 0.8005(4) 0.092(2) Uani 1 1 d . . .
H3 H 0.7194 0.3213 0.7824 0.110 Uiso 1 1 calc R . .

loop_
_atom_site_aniso_label
_atom_site_aniso_U_11
_atom_site_aniso_U_22
_atom_site_aniso_U_33
_atom_site_aniso_U_23
_atom_site_aniso_U_13
_atom_site_aniso_U_12
Fe1 0.0476(7) 0.0413(6) 0.0532(6) 0.000 -0.0045(5) 0.000
Se1 0.0858(7) 0.0854(7) 0.1570(10) 0.0181(5) -0.0038(5) 0.0336(5)
N1 0.084(4) 0.069(4) 0.075(3) 0.006(3) -0.005(3) 0.016(3)
C1 0.060(4) 0.058(4) 0.059(3) 0.008(3) 0.004(3) -0.001(3)
N5 0.088(4) 0.050(3) 0.059(3) 0.001(2) 0.005(3) 0.010(3)
N2 0.038(3) 0.067(3) 0.059(3) 0.003(2) 0.001(2) 0.003(2)
N4 0.052(3) 0.041(3) 0.059(3) -0.003(2) -0.003(2) 0.002(2)
N3 0.049(3) 0.046(3) 0.070(3) 0.007(2) 0.011(2) 0.008(2)
C10 0.072(4) 0.075(5) 0.075(4) -0.027(4) -0.001(4) 0.018(4)
N7 0.073(4) 0.051(3) 0.094(4) -0.002(3) 0.011(3) -0.001(3)
C6 0.046(4) 0.059(4) 0.062(3) -0.003(3) 0.000(3) 0.014(3)
C7 0.047(3) 0.051(3) 0.059(3) -0.003(3) -0.004(3) 0.004(3)
C12 0.066(4) 0.041(3) 0.057(3) 0.002(2) 0.009(3) 0.004(3)
C2 0.051(4) 0.099(6) 0.083(4) 0.011(4) 0.004(3) 0.001(4)
C11 0.068(4) 0.052(3) 0.070(4) -0.015(3) -0.006(3) 0.013(3)
C5 0.065(5) 0.081(5) 0.073(4) 0.012(3) -0.005(3) 0.017(4)
N8 0.177(8) 0.047(3) 0.083(4) 0.002(3) 0.012(4) 0.017(4)
N6 0.128(6) 0.048(4) 0.120(5) 0.002(3) 0.028(5) -0.011(4)
C8 0.064(4) 0.073(4) 0.062(4) 0.006(3) 0.006(3) 0.002(3)
N9 0.095(6) 0.060(4) 0.313(12) -0.024(6) 0.064(7) -0.029(4)
C14 0.090(6) 0.054(5) 0.122(6) -0.003(4) 0.030(4) -0.014(4)
C13 0.118(7) 0.044(4) 0.067(4) 0.004(3) 0.012(4) 0.008(4)
C9 0.067(4) 0.087(5) 0.065(4) -0.014(4) 0.012(3) 0.010(4)
C21 0.147(4) 0.147(4) 0.147(4) -0.0004(10) 0.0001(10) -0.0010(10)
C15 0.138(7) 0.092(6) 0.111(6) -0.031(4) -0.018(5) 0.043(5)
C17 0.179(7) 0.083(5) 0.102(5) 0.003(4) 0.027(5) 0.014(5)
C18B 0.175(10) 0.129(9) 0.132(8) 0.026(7) 0.030(7) 0.018(8)
C18A 0.083(15) 0.091(16) 0.082(15) 0.005(9) 0.015(9) 0.010(10)
C16 0.175(8) 0.133(7) 0.146(7) -0.037(6) -0.042(6) 0.033(6)
C19A 0.140(14) 0.145(15) 0.163(14) -0.007(10) -0.002(10) -0.006(10)
C19B 0.134(11) 0.135(11) 0.182(11) 0.010(8) -0.008(9) -0.010(8)
C20B 0.136(8) 0.137(8) 0.137(8) -0.0002(10) -0.0002(10) -0.0002(10)
C20C 0.136(8) 0.137(8) 0.137(8) -0.0002(10) -0.0002(10) -0.0002(10)
C20D 0.136(8) 0.137(8) 0.137(8) -0.0002(10) -0.0002(10) -0.0002(10)
C20A 0.136(8) 0.137(8) 0.137(8) -0.0002(10) -0.0002(10) -0.0002(10)
C22 0.171(5) 0.171(5) 0.171(5) -0.0001(10) 0.0007(10) -0.0005(11)
C4 0.059(5) 0.114(6) 0.088(5) 0.006(5) -0.008(4) 0.033(4)
C3 0.049(4) 0.134(7) 0.093(5) 0.013(5) -0.003(4) 0.015(5)

loop_
_atom_type_symbol
_atom_type_description
_atom_type_scat_dispersion_real
_atom_type_scat_dispersion_imag
_atom_type_scat_source
C C 0.0033 0.0016 'International Tables Vol C Tables 4.2.6.8 and 6.1.1.4'
H H 0.0000 0.0000 'International Tables Vol C Tables 4.2.6.8 and 6.1.1.4'
N N 0.0061 0.0033 'International Tables Vol C Tables 4.2.6.8 and 6.1.1.4'
Fe Fe 0.3463 0.8444 'International Tables Vol C Tables 4.2.6.8 and 6.1.1.4'
Se Se -0.0929 2.2259 'International Tables Vol C Tables 4.2.6.8 and 6.1.1.4'

loop_
_geom_angle_atom_site_label_1
_geom_angle_atom_site_label_2
_geom_angle_atom_site_label_3
_geom_angle
_geom_angle_site_symmetry_1
_geom_angle_site_symmetry_3
N1 Fe1 N1 89.9(3) 4_656 .
N1 Fe1 N4 92.47(19) 4_656 4_656
N1 Fe1 N4 91.95(19) . 4_656
N1 Fe1 N4 91.95(19) 4_656 .
N1 Fe1 N4 92.47(19) . .
N4 Fe1 N4 173.7(2) 4_656 .
N1 Fe1 N2 87.6(2) 4_656 .
N1 Fe1 N2 174.87(18) . .
N4 Fe1 N2 92.62(17) 4_656 .
N4 Fe1 N2 83.14(17) . .
N1 Fe1 N2 174.87(18) 4_656 4_656
N1 Fe1 N2 87.6(2) . 4_656
N4 Fe1 N2 83.14(17) 4_656 4_656
N4 Fe1 N2 92.62(17) . 4_656
N2 Fe1 N2 95.2(3) . 4_656
C1 N1 Fe1 179.2(6) . .
N1 C1 Se1 178.4(6) . .
C13 N5 C12 114.3(5) . .
C6 N2 C2 117.8(5) . .
C6 N2 Fe1 122.9(4) . .
C2 N2 Fe1 118.2(4) . .
C7 N4 C11 117.8(5) . .
C7 N4 Fe1 124.1(4) . .
C11 N4 Fe1 118.1(4) . .
C12 N3 C6 119.9(5) . .
C12 N3 C7 121.5(5) . .
C6 N3 C7 118.2(5) . .
C9 C10 C11 119.0(6) . .
C9 C10 H10 120.5 . .
C11 C10 H10 120.5 . .
C12 N7 C14 112.3(5) . .
N2 C6 C5 122.1(6) . .
N2 C6 N3 117.1(5) . .
C5 C6 N3 120.7(6) . .
N4 C7 C8 122.5(5) . .
N4 C7 N3 116.8(5) . .
C8 C7 N3 120.6(5) . .
N7 C12 N5 127.4(5) . .
N7 C12 N3 116.3(5) . .
N5 C12 N3 116.3(5) . .
N2 C2 C3 123.9(7) . .
N2 C2 H2 118.0 . .
C3 C2 H2 118.0 . .
N4 C11 C10 122.6(6) . .
N4 C11 H11 118.7 . .
C10 C11 H11 118.7 . .
C4 C5 C6 119.2(7) . .
C4 C5 H5 120.4 . .
C6 C5 H5 120.4 . .
C13 N8 C15 120.9(6) . .
C13 N8 C17 120.2(7) . .
C15 N8 C17 118.8(7) . .
C14 N6 C13 114.2(6) . .
C9 C8 C7 119.4(6) . .
C9 C8 H8 120.3 . .
C7 C8 H8 120.3 . .
C14 N9 C21 122.1(7) . .
C14 N9 C19A 126.3(15) . .
C21 N9 C19A 108.7(16) . .
C14 N9 C19B 115.6(11) . .
C21 N9 C19B 121.4(11) . .
C19A N9 C19B 29.4(12) . .
N6 C14 N7 126.7(6) . .
N6 C14 N9 117.6(6) . .
N7 C14 N9 115.7(6) . .
N5 C13 N6 125.0(6) . .
N5 C13 N8 116.3(7) . .
N6 C13 N8 118.6(7) . .
C8 C9 C10 118.5(6) . .
C8 C9 H9 120.7 . .
C10 C9 H9 120.7 . .
N9 C21 C22 108.7(8) . .
N9 C21 H21A 109.9 . .
C22 C21 H21A 109.9 . .
N9 C21 H21B 109.9 . .
C22 C21 H21B 109.9 . .
H21A C21 H21B 108.3 . .
N8 C15 C16 113.9(7) . .
N8 C15 H15A 108.8 . .
C16 C15 H15A 108.8 . .
N8 C15 H15B 108.8 . .
C16 C15 H15B 108.8 . .
H15A C15 H15B 107.7 . .
N8 C17 C18B 112.0(7) . .
N8 C17 C18A 109.7(9) . .
C18B C17 C18A 24.9(16) . .
C15 C16 H16A 109.5 . .
C15 C16 H16B 109.5 . .
H16A C16 H16B 109.5 . .
C15 C16 H16C 109.5 . .
H16A C16 H16C 109.5 . .
H16B C16 H16C 109.5 . .
N9 C19A C20B 113.1(11) . .
N9 C19A C20A 110.6(10) . .
C20B C19A C20A 130(3) . .
N9 C19B C20C 106.7(9) . .
C21 C22 H22A 109.5 . .
C21 C22 H22B 109.5 . .
H22A C22 H22B 109.5 . .
C21 C22 H22C 109.5 . .
H22A C22 H22C 109.5 . .
H22B C22 H22C 109.5 . .
C5 C4 C3 120.0(7) . .
C5 C4 H4 120.0 . .
C3 C4 H4 120.0 . .
C4 C3 C2 116.8(6) . .
C4 C3 H3 121.6 . .
C2 C3 H3 121.6 . .

loop_
_geom_bond_atom_site_label_1
_geom_bond_atom_site_label_2
_geom_bond_distance
_geom_bond_site_symmetry_2
Fe1 N1 2.082(6) 4_656
Fe1 N1 2.082(6) .
Fe1 N4 2.150(4) 4_656
Fe1 N4 2.150(4) .
Fe1 N2 2.164(5) .
Fe1 N2 2.164(5) 4_656
Se1 C1 1.766(7) .
N1 C1 1.140(7) .
N5 C13 1.324(9) .
N5 C12 1.328(7) .
N2 C6 1.323(7) .
N2 C2 1.327(7) .
N4 C7 1.317(7) .
N4 C11 1.347(7) .
N3 C12 1.395(7) .
N3 C6 1.424(7) .
N3 C7 1.432(7) .
C10 C9 1.370(10) .
C10 C11 1.378(9) .
C10 H10 0.9300 .
N7 C12 1.315(8) .
N7 C14 1.343(8) .
C6 C5 1.388(8) .
C7 C8 1.388(8) .
C2 C3 1.386(10) .
C2 H2 0.9300 .
C11 H11 0.9300 .
C5 C4 1.351(9) .
C5 H5 0.9300 .
N8 C13 1.361(7) .
N8 C15 1.457(7) .
N8 C17 1.476(8) .
N6 C14 1.322(9) .
N6 C13 1.332(10) .
C8 C9 1.369(9) .
C8 H8 0.9300 .
N9 C14 1.356(7) .
N9 C21 1.489(8) .
N9 C19A 1.490(10) .
N9 C19B 1.505(10) .
C9 H9 0.9300 .
C21 C22 1.585(15) .
C21 H21A 0.9700 .
C21 H21B 0.9700 .
C15 C16 1.509(8) .
C15 H15A 0.9700 .
C15 H15B 0.9700 .
C17 C18B 1.534(8) .
C17 C18A 1.553(10) .
C16 H16A 0.9600 .
C16 H16B 0.9600 .
C16 H16C 0.9600 .
C19A C20B 1.517(10) .
C19A C20A 1.536(10) .
C19B C20C 1.554(10) .
C22 H22A 0.9600 .
C22 H22B 0.9600 .
C22 H22C 0.9600 .
C4 C3 1.379(11) .
C4 H4 0.9300 .
C3 H3 0.9300 .
